data_7134957
loop_
_publ_author_name
'Yadav, Pooja'
'Varma, A. Anagha'
'Gopinath, Purushothaman'

_publ_section_title
;
 Accessing [6,6,5,6] tetracyclic indeno-quinolines <i>via</i> a
 photomediated cascade reaction of electron-rich 1,7-enynes.
;
_journal_issue 84
_journal_name_full 'Chemical communications (Cambridge, England)'
_journal_page_first 16440
_journal_page_last 16443
_journal_paper_doi 10.1039/d5cc04023j
_journal_volume 61
_journal_year 2025
_chemical_formula_moiety 'C37 H31 N O4 S2'
_chemical_formula_sum 'C37 H31 N O4 S2'
_chemical_formula_weight 617.75
_chemical_name_systematic 'QUINOLINE DERIVATIVE'
_space_group_crystal_system triclinic
_space_group_IT_number 2
_space_group_name_Hall '-P 1'
_space_group_name_H-M_alt 'P -1'
_atom_sites_solution_hydrogens geom
_atom_sites_solution_primary iterative
_audit_creation_date 2024-10-14
_audit_creation_method
;
Olex2 1.5-alpha
(compiled 2024.02.16 svn.r378c4104 for OlexSys, GUI svn.r6928)
;
_audit_update_record
;
2025-04-19 deposited with the CCDC.	2025-08-29 downloaded from the CCDC.
;
_cell_angle_alpha 64.127(2)
_cell_angle_beta 81.601(2)
_cell_angle_gamma 81.316(2)
_cell_formula_units_Z 2
_cell_length_a 11.1541(5)
_cell_length_b 11.8712(6)
_cell_length_c 12.7603(6)
_cell_measurement_reflns_used 9991
_cell_measurement_temperature 100(2)
_cell_measurement_theta_max 25.02
_cell_measurement_theta_min 2.47
_cell_volume 1496.72(13)
_computing_cell_refinement 'SAINT V8.40B (?, 2016)'
_computing_data_reduction 'SAINT V8.40B (?, 2016)'
_computing_molecular_graphics 'Olex2 1.5-alpha (Dolomanov et al., 2009)'
_computing_publication_material 'Olex2 1.5-alpha (Dolomanov et al., 2009)'
_computing_structure_refinement 'XL  (Sheldrick, 2008)'
_computing_structure_solution 'olex2.solve 1.5-alpha (Bourhis et al., 2015)'
_diffrn_ambient_temperature 100.00
_diffrn_measured_fraction_theta_full 0.999
_diffrn_measured_fraction_theta_max 0.999
_diffrn_measurement_device_type 'Bruker APEX-II CCD'
_diffrn_measurement_method '\f and \w scans'
_diffrn_radiation_type MoK\a
_diffrn_radiation_wavelength 0.71073
_diffrn_reflns_av_R_equivalents 0.0435
_diffrn_reflns_av_unetI/netI 0.0236
_diffrn_reflns_Laue_measured_fraction_full 0.999
_diffrn_reflns_Laue_measured_fraction_max 0.999
_diffrn_reflns_limit_h_max 13
_diffrn_reflns_limit_h_min -13
_diffrn_reflns_limit_k_max 14
_diffrn_reflns_limit_k_min -14
_diffrn_reflns_limit_l_max 15
_diffrn_reflns_limit_l_min -15
_diffrn_reflns_number 46165
_diffrn_reflns_point_group_measured_fraction_full 0.999
_diffrn_reflns_point_group_measured_fraction_max 0.999
_diffrn_reflns_theta_full 25.048
_diffrn_reflns_theta_max 25.048
_diffrn_reflns_theta_min 1.854
_diffrn_source_current 1.4
_diffrn_source_power 0.07
_diffrn_source_voltage 50.0
_diffrn_standards_number 0
_exptl_absorpt_coefficient_mu 0.222
_exptl_absorpt_correction_T_max 0.7452
_exptl_absorpt_correction_T_min 0.6966
_exptl_absorpt_correction_type none
_exptl_absorpt_process_details
;
SADABS-2016/2 (Bruker,2016/2) was used for absorption correction.
wR2(int) was 0.0979 before and 0.0471 after correction.
The Ratio of minimum to maximum transmission is 0.9348.
The \l/2 correction factor is Not present.
;
_exptl_crystal_colour 'clear light colourless'
_exptl_crystal_colour_lustre clear
_exptl_crystal_colour_modifier light
_exptl_crystal_colour_primary colourless
_exptl_crystal_density_diffrn 1.371
_exptl_crystal_description block
_exptl_crystal_F_000 648
_exptl_crystal_size_max 0.127
_exptl_crystal_size_mid 0.124
_exptl_crystal_size_min 0.006
_refine_diff_density_max 0.292
_refine_diff_density_min -0.409
_refine_diff_density_rms 0.054
_refine_ls_extinction_method none
_refine_ls_goodness_of_fit_ref 1.043
_refine_ls_hydrogen_treatment constr
_refine_ls_matrix_type full
_refine_ls_number_parameters 399
_refine_ls_number_reflns 5290
_refine_ls_number_restraints 0
_refine_ls_restrained_S_all 1.043
_refine_ls_R_factor_all 0.0341
_refine_ls_R_factor_gt 0.0315
_refine_ls_shift/su_max 0.001
_refine_ls_shift/su_mean 0.000
_refine_ls_structure_factor_coef Fsqd
_refine_ls_weighting_details 'w=1/[\s^2^(Fo^2^)+(0.0402P)^2^+0.9212P] where P=(Fo^2^+2Fc^2^)/3'
_refine_ls_weighting_scheme calc
_refine_ls_wR_factor_gt 0.0820
_refine_ls_wR_factor_ref 0.0846
_reflns_Friedel_coverage 0.000
_reflns_number_gt 4895
_reflns_number_total 5290
_reflns_threshold_expression 'I > 2\s(I)'
_cod_data_source_file d5cc04023j2.cif
_cod_data_source_block mo_gp_py_102_0m_a
_cod_depositor_comments 'Adding full bibliography for 7134957.cif.'
_cod_database_code 7134957
_shelx_shelxl_version_number 2019/1
_shelx_space_group_comment
;
The symmetry employed for this shelxl refinement is uniquely defined
by the following loop, which should always be used as a source of
symmetry information in preference to the above space-group names.
They are only intended as comments.
;
_shelx_estimated_absorpt_t_max 0.999
_shelx_estimated_absorpt_t_min 0.972
_olex2_refinement_description
;
1. Fixed Uiso
 At 1.2 times of:
  All C(H) groups, All C(H,H) groups
 At 1.5 times of:
  All C(H,H,H) groups
2.a Secondary CH2 refined with riding coordinates:
 C7(H7A,H7B), C20(H20A,H20B)
2.b Aromatic/amide H refined with riding coordinates:
 C2(H2), C3(H3), C5(H5), C6(H6), C14(H14), C15(H15), C16(H16), C17(H17),
 C22(H22), C23(H23), C25(H25), C26(H26), C27(H27), C28(H28), C29(H29), C30(H30),
  C32(H32), C33(H33), C34(H34), C35(H35), C36(H36)
2.c Idealised Me refined as rotating group:
 C12(H12A,H12B,H12C), C37(H37A,H37B,H37C)
;
_olex2_submission_special_instructions 'No special instructions were received'

loop_
_space_group_symop_operation_xyz
'x, y, z'
'-x, -y, -z'

loop_
_atom_site_label
_atom_site_type_symbol
_atom_site_fract_x
_atom_site_fract_y
_atom_site_fract_z
_atom_site_U_iso_or_equiv
_atom_site_adp_type
_atom_site_occupancy
_atom_site_site_symmetry_order
_atom_site_calc_flag
_atom_site_refinement_flags_posn
_atom_site_refinement_flags_adp
_atom_site_refinement_flags_occupancy
_atom_site_disorder_assembly
_atom_site_disorder_group
S1_1 S 0.96303(3) 0.55482(3) 0.26575(3) 0.01756(10) Uani 1 1 d . . . . .
S2_1 S 0.77407(3) 0.90651(3) 0.46808(3) 0.01662(10) Uani 1 1 d . . . . .
O1_1 O 1.04189(9) 0.63513(10) 0.17308(9) 0.0223(2) Uani 1 1 d . . . . .
O2_1 O 1.01106(9) 0.47386(10) 0.37501(9) 0.0241(2) Uani 1 1 d . . . . .
O3_1 O 0.68053(9) 0.98135(10) 0.39269(9) 0.0207(2) Uani 1 1 d . . . . .
O4_1 O 0.88665(9) 0.95975(10) 0.45383(9) 0.0227(2) Uani 1 1 d . . . . .
N1_1 N 0.84635(11) 0.64273(11) 0.29674(10) 0.0181(3) Uani 1 1 d . . . . .
C1_1 C 0.90619(13) 0.45835(14) 0.21538(13) 0.0185(3) Uani 1 1 d . . . . .
C2_1 C 0.88043(14) 0.50544(15) 0.09938(13) 0.0225(3) Uani 1 1 d . . . . .
H2_1 H 0.889253 0.591027 0.047870 0.027 Uiso 1 1 calc R U . . .
C3_1 C 0.84196(15) 0.42677(16) 0.05976(14) 0.0263(3) Uani 1 1 d . . . . .
H3_1 H 0.822719 0.459387 -0.018915 0.032 Uiso 1 1 calc R U . . .
C4_1 C 0.83096(15) 0.30057(16) 0.13323(15) 0.0279(4) Uani 1 1 d . . . . .
C5_1 C 0.85654(15) 0.25572(15) 0.24891(15) 0.0284(4) Uani 1 1 d . . . . .
H5_1 H 0.848701 0.169886 0.300218 0.034 Uiso 1 1 calc R U . . .
C6_1 C 0.89324(14) 0.33366(15) 0.29088(14) 0.0239(3) Uani 1 1 d . . . . .
H6_1 H 0.909309 0.301984 0.370379 0.029 Uiso 1 1 calc R U . . .
C7_1 C 0.78494(13) 0.58174(13) 0.41736(12) 0.0178(3) Uani 1 1 d . . . . .
H7A_1 H 0.845857 0.528917 0.472810 0.021 Uiso 1 1 calc R U . . .
H7B_1 H 0.725033 0.527221 0.419045 0.021 Uiso 1 1 calc R U . . .
C8_1 C 0.72025(12) 0.68526(13) 0.45289(12) 0.0161(3) Uani 1 1 d . . . . .
C9_1 C 0.62469(13) 0.75111(13) 0.36696(13) 0.0168(3) Uani 1 1 d . . . . .
C10_1 C 0.67090(13) 0.80305(14) 0.24388(13) 0.0180(3) Uani 1 1 d . . . . .
C11_1 C 0.78363(13) 0.75063(13) 0.20931(13) 0.0182(3) Uani 1 1 d . . . . .
C12_1 C 0.79465(19) 0.21383(19) 0.08793(18) 0.0406(5) Uani 1 1 d . . . . .
H12A_1 H 0.774058 0.134848 0.153929 0.061 Uiso 1 1 calc R U . . .
H12B_1 H 0.862542 0.196313 0.037333 0.061 Uiso 1 1 calc R U . . .
H12C_1 H 0.723738 0.253927 0.043090 0.061 Uiso 1 1 calc R U . . .
C13_1 C 0.64488(13) 0.63118(13) 0.56888(13) 0.0167(3) Uani 1 1 d . . . . .
C14_1 C 0.68059(13) 0.56359(14) 0.68033(13) 0.0196(3) Uani 1 1 d . . . . .
H14_1 H 0.764415 0.541987 0.693188 0.024 Uiso 1 1 calc R U . . .
C15_1 C 0.59071(14) 0.52763(14) 0.77389(13) 0.0227(3) Uani 1 1 d . . . . .
H15_1 H 0.613404 0.482559 0.851575 0.027 Uiso 1 1 calc R U . . .
C16_1 C 0.46815(14) 0.55732(14) 0.75418(14) 0.0239(3) Uani 1 1 d . . . . .
H16_1 H 0.407980 0.531272 0.818677 0.029 Uiso 1 1 calc R U . . .
C17_1 C 0.43243(13) 0.62436(14) 0.64186(14) 0.0212(3) Uani 1 1 d . . . . .
H17_1 H 0.348556 0.643219 0.628871 0.025 Uiso 1 1 calc R U . . .
C18_1 C 0.52152(13) 0.66345(13) 0.54866(13) 0.0182(3) Uani 1 1 d . . . . .
C19_1 C 0.51107(13) 0.73565(13) 0.42233(13) 0.0178(3) Uani 1 1 d . . . . .
C20_1 C 0.81837(12) 0.76598(13) 0.44867(12) 0.0164(3) Uani 1 1 d . . . . .
H20A_1 H 0.866870 0.789151 0.372043 0.020 Uiso 1 1 calc R U . . .
H20B_1 H 0.873755 0.711609 0.509294 0.020 Uiso 1 1 calc R U . . .
C21_1 C 0.71379(13) 0.86062(13) 0.61425(13) 0.0178(3) Uani 1 1 d . . . . .
C22_1 C 0.79343(14) 0.81507(14) 0.70106(13) 0.0220(3) Uani 1 1 d . . . . .
H22_1 H 0.878993 0.811809 0.681455 0.026 Uiso 1 1 calc R U . . .
C23_1 C 0.74617(15) 0.77459(15) 0.81634(14) 0.0251(3) Uani 1 1 d . . . . .
H23_1 H 0.800035 0.742582 0.876306 0.030 Uiso 1 1 calc R U . . .
C24_1 C 0.62090(15) 0.77985(14) 0.84634(13) 0.0238(3) Uani 1 1 d . . . . .
C25_1 C 0.54336(14) 0.83040(14) 0.75708(13) 0.0222(3) Uani 1 1 d . . . . .
H25_1 H 0.457826 0.837711 0.776154 0.027 Uiso 1 1 calc R U . . .
C26_1 C 0.58886(13) 0.87014(13) 0.64111(13) 0.0190(3) Uani 1 1 d . . . . .
H26_1 H 0.535280 0.903433 0.580841 0.023 Uiso 1 1 calc R U . . .
C27_1 C 0.61085(14) 0.90986(14) 0.16020(13) 0.0211(3) Uani 1 1 d . . . . .
H27_1 H 0.534951 0.945001 0.182987 0.025 Uiso 1 1 calc R U . . .
C28_1 C 0.83269(14) 0.80954(15) 0.09325(13) 0.0231(3) Uani 1 1 d . . . . .
H28_1 H 0.909360 0.776878 0.069257 0.028 Uiso 1 1 calc R U . . .
C29_1 C 0.77080(15) 0.91501(15) 0.01281(14) 0.0258(3) Uani 1 1 d . . . . .
H29_1 H 0.805287 0.953370 -0.065774 0.031 Uiso 1 1 calc R U . . .
C30_1 C 0.65951(15) 0.96502(15) 0.04560(14) 0.0244(3) Uani 1 1 d . . . . .
H30_1 H 0.617023 1.036588 -0.010207 0.029 Uiso 1 1 calc R U . . .
C31_1 C 0.39208(13) 0.77056(14) 0.37229(13) 0.0195(3) Uani 1 1 d . . . . .
C32_1 C 0.37120(14) 0.73504(14) 0.28638(14) 0.0230(3) Uani 1 1 d . . . . .
H32_1 H 0.435571 0.692767 0.255603 0.028 Uiso 1 1 calc R U . . .
C33_1 C 0.25703(15) 0.76102(15) 0.24552(15) 0.0270(4) Uani 1 1 d . . . . .
H33_1 H 0.243350 0.735754 0.187478 0.032 Uiso 1 1 calc R U . . .
C34_1 C 0.16272(14) 0.82380(15) 0.28914(15) 0.0274(4) Uani 1 1 d . . . . .
H34_1 H 0.084666 0.841467 0.260882 0.033 Uiso 1 1 calc R U . . .
C35_1 C 0.18227(14) 0.86077(15) 0.37388(14) 0.0256(3) Uani 1 1 d . . . . .
H35_1 H 0.118018 0.904486 0.403266 0.031 Uiso 1 1 calc R U . . .
C36_1 C 0.29633(14) 0.83353(14) 0.41562(14) 0.0220(3) Uani 1 1 d . . . . .
H36_1 H 0.309383 0.858035 0.474356 0.026 Uiso 1 1 calc R U . . .
C37_1 C 0.56974(17) 0.72799(17) 0.97223(14) 0.0318(4) Uani 1 1 d . . . . .
H37A_1 H 0.502344 0.786512 0.982800 0.048 Uiso 1 1 calc R U . . .
H37B_1 H 0.633589 0.717214 1.021993 0.048 Uiso 1 1 calc R U . . .
H37C_1 H 0.539944 0.646446 0.993963 0.048 Uiso 1 1 calc R U . . .

loop_
_atom_site_aniso_label
_atom_site_aniso_U_11
_atom_site_aniso_U_22
_atom_site_aniso_U_33
_atom_site_aniso_U_23
_atom_site_aniso_U_13
_atom_site_aniso_U_12
S1_1 0.01286(18) 0.02242(19) 0.01811(19) -0.01021(15) -0.00151(13) 0.00148(14)
S2_1 0.01413(18) 0.01725(18) 0.01868(19) -0.00802(14) -0.00183(13) -0.00053(13)
O1_1 0.0160(5) 0.0287(6) 0.0239(6) -0.0130(5) 0.0013(4) -0.0044(4)
O2_1 0.0174(5) 0.0328(6) 0.0213(5) -0.0127(5) -0.0050(4) 0.0067(4)
O3_1 0.0187(5) 0.0203(5) 0.0208(5) -0.0072(4) -0.0046(4) 0.0026(4)
O4_1 0.0175(5) 0.0246(6) 0.0285(6) -0.0130(5) -0.0005(4) -0.0050(4)
N1_1 0.0170(6) 0.0190(6) 0.0170(6) -0.0081(5) -0.0004(5) 0.0020(5)
C1_1 0.0136(7) 0.0211(7) 0.0216(7) -0.0114(6) 0.0011(6) 0.0010(6)
C2_1 0.0222(8) 0.0228(8) 0.0223(8) -0.0099(6) -0.0010(6) -0.0016(6)
C3_1 0.0249(8) 0.0336(9) 0.0244(8) -0.0160(7) 0.0012(6) -0.0058(7)
C4_1 0.0213(8) 0.0326(9) 0.0362(9) -0.0223(8) 0.0095(7) -0.0084(7)
C5_1 0.0263(8) 0.0220(8) 0.0336(9) -0.0109(7) 0.0086(7) -0.0061(6)
C6_1 0.0199(8) 0.0245(8) 0.0235(8) -0.0086(7) 0.0033(6) -0.0010(6)
C7_1 0.0168(7) 0.0189(7) 0.0176(7) -0.0086(6) 0.0011(6) -0.0012(6)
C8_1 0.0132(7) 0.0174(7) 0.0181(7) -0.0082(6) -0.0011(5) -0.0004(5)
C9_1 0.0150(7) 0.0167(7) 0.0213(7) -0.0104(6) -0.0037(6) 0.0003(5)
C10_1 0.0168(7) 0.0193(7) 0.0208(7) -0.0104(6) -0.0036(6) -0.0025(6)
C11_1 0.0182(7) 0.0180(7) 0.0203(7) -0.0095(6) -0.0044(6) 0.0000(6)
C12_1 0.0427(11) 0.0447(11) 0.0467(11) -0.0307(9) 0.0143(9) -0.0223(9)
C13_1 0.0144(7) 0.0160(7) 0.0217(7) -0.0105(6) 0.0011(6) -0.0017(5)
C14_1 0.0169(7) 0.0178(7) 0.0228(8) -0.0082(6) -0.0003(6) -0.0004(6)
C15_1 0.0248(8) 0.0194(7) 0.0206(7) -0.0069(6) 0.0013(6) -0.0010(6)
C16_1 0.0208(8) 0.0216(8) 0.0267(8) -0.0099(7) 0.0073(6) -0.0045(6)
C17_1 0.0145(7) 0.0222(8) 0.0286(8) -0.0133(6) 0.0021(6) -0.0025(6)
C18_1 0.0157(7) 0.0175(7) 0.0244(8) -0.0119(6) -0.0008(6) -0.0013(5)
C19_1 0.0155(7) 0.0177(7) 0.0235(7) -0.0120(6) -0.0022(6) -0.0005(6)
C20_1 0.0123(7) 0.0191(7) 0.0186(7) -0.0095(6) -0.0011(5) 0.0007(5)
C21_1 0.0192(7) 0.0162(7) 0.0192(7) -0.0089(6) -0.0025(6) 0.0001(6)
C22_1 0.0185(7) 0.0246(8) 0.0252(8) -0.0128(6) -0.0047(6) 0.0013(6)
C23_1 0.0291(9) 0.0253(8) 0.0217(8) -0.0099(7) -0.0090(6) 0.0012(7)
C24_1 0.0303(9) 0.0205(8) 0.0216(8) -0.0105(6) -0.0015(6) -0.0014(6)
C25_1 0.0209(8) 0.0207(7) 0.0250(8) -0.0109(6) 0.0004(6) -0.0003(6)
C26_1 0.0177(7) 0.0167(7) 0.0227(7) -0.0087(6) -0.0036(6) 0.0013(6)
C27_1 0.0183(7) 0.0216(8) 0.0257(8) -0.0119(6) -0.0059(6) 0.0011(6)
C28_1 0.0233(8) 0.0228(8) 0.0227(8) -0.0104(6) 0.0001(6) -0.0001(6)
C29_1 0.0313(9) 0.0243(8) 0.0194(7) -0.0074(6) -0.0012(6) -0.0024(7)
C30_1 0.0282(8) 0.0206(8) 0.0240(8) -0.0083(6) -0.0086(6) 0.0009(6)
C31_1 0.0145(7) 0.0184(7) 0.0258(8) -0.0089(6) -0.0026(6) -0.0028(6)
C32_1 0.0181(7) 0.0241(8) 0.0298(8) -0.0142(7) -0.0031(6) -0.0010(6)
C33_1 0.0238(8) 0.0296(9) 0.0307(9) -0.0135(7) -0.0075(7) -0.0049(7)
C34_1 0.0162(7) 0.0267(8) 0.0341(9) -0.0062(7) -0.0078(6) -0.0025(6)
C35_1 0.0160(7) 0.0230(8) 0.0329(9) -0.0088(7) -0.0002(6) 0.0008(6)
C36_1 0.0183(7) 0.0209(8) 0.0273(8) -0.0109(6) -0.0016(6) -0.0015(6)
C37_1 0.0368(10) 0.0342(9) 0.0214(8) -0.0097(7) 0.0005(7) -0.0042(8)

loop_
_atom_type_symbol
_atom_type_description
_atom_type_scat_dispersion_real
_atom_type_scat_dispersion_imag
_atom_type_scat_source
C C 0.0033 0.0016 'International Tables Vol C Tables 4.2.6.8 and 6.1.1.4'
H H 0.0000 0.0000 'International Tables Vol C Tables 4.2.6.8 and 6.1.1.4'
N N 0.0061 0.0033 'International Tables Vol C Tables 4.2.6.8 and 6.1.1.4'
O O 0.0106 0.0060 'International Tables Vol C Tables 4.2.6.8 and 6.1.1.4'
S S 0.1246 0.1234 'International Tables Vol C Tables 4.2.6.8 and 6.1.1.4'

loop_
_geom_angle_atom_site_label_1
_geom_angle_atom_site_label_2
_geom_angle_atom_site_label_3
_geom_angle
_geom_angle_site_symmetry_1
_geom_angle_site_symmetry_3
_geom_angle_publ_flag
O1_1 S1_1 O2_1 118.66(6) . . ?
O1_1 S1_1 N1_1 108.84(6) . . ?
O1_1 S1_1 C1_1 108.07(7) . . ?
O2_1 S1_1 N1_1 105.69(6) . . ?
O2_1 S1_1 C1_1 107.12(7) . . ?
N1_1 S1_1 C1_1 108.05(7) . . ?
O3_1 S2_1 O4_1 118.46(6) . . ?
O3_1 S2_1 C20_1 109.58(6) . . ?
O3_1 S2_1 C21_1 108.91(7) . . ?
O4_1 S2_1 C20_1 104.73(6) . . ?
O4_1 S2_1 C21_1 107.87(7) . . ?
C21_1 S2_1 C20_1 106.67(7) . . ?
C7_1 N1_1 S1_1 114.43(9) . . ?
C11_1 N1_1 S1_1 123.78(10) . . ?
C11_1 N1_1 C7_1 119.26(11) . . ?
C2_1 C1_1 S1_1 120.25(12) . . ?
C6_1 C1_1 S1_1 119.23(12) . . ?
C6_1 C1_1 C2_1 120.45(14) . . ?
C1_1 C2_1 H2_1 120.2 . . ?
C3_1 C2_1 C1_1 119.52(15) . . ?
C3_1 C2_1 H2_1 120.2 . . ?
C2_1 C3_1 H3_1 119.5 . . ?
C2_1 C3_1 C4_1 121.05(15) . . ?
C4_1 C3_1 H3_1 119.5 . . ?
C3_1 C4_1 C5_1 118.45(15) . . ?
C3_1 C4_1 C12_1 120.77(16) . . ?
C5_1 C4_1 C12_1 120.77(16) . . ?
C4_1 C5_1 H5_1 119.3 . . ?
C6_1 C5_1 C4_1 121.37(15) . . ?
C6_1 C5_1 H5_1 119.3 . . ?
C1_1 C6_1 C5_1 119.14(15) . . ?
C1_1 C6_1 H6_1 120.4 . . ?
C5_1 C6_1 H6_1 120.4 . . ?
N1_1 C7_1 H7A_1 110.0 . . ?
N1_1 C7_1 H7B_1 110.0 . . ?
N1_1 C7_1 C8_1 108.52(11) . . ?
H7A_1 C7_1 H7B_1 108.4 . . ?
C8_1 C7_1 H7A_1 110.0 . . ?
C8_1 C7_1 H7B_1 110.0 . . ?
C7_1 C8_1 C20_1 107.23(11) . . ?
C9_1 C8_1 C7_1 103.97(11) . . ?
C9_1 C8_1 C20_1 116.14(12) . . ?
C13_1 C8_1 C7_1 111.71(11) . . ?
C13_1 C8_1 C9_1 102.85(11) . . ?
C13_1 C8_1 C20_1 114.52(12) . . ?
C10_1 C9_1 C8_1 115.42(12) . . ?
C19_1 C9_1 C8_1 110.99(13) . . ?
C19_1 C9_1 C10_1 133.05(13) . . ?
C11_1 C10_1 C9_1 119.35(13) . . ?
C27_1 C10_1 C9_1 121.43(13) . . ?
C27_1 C10_1 C11_1 119.03(13) . . ?
C10_1 C11_1 N1_1 118.62(13) . . ?
C28_1 C11_1 N1_1 122.70(13) . . ?
C28_1 C11_1 C10_1 118.59(13) . . ?
C4_1 C12_1 H12A_1 109.5 . . ?
C4_1 C12_1 H12B_1 109.5 . . ?
C4_1 C12_1 H12C_1 109.5 . . ?
H12A_1 C12_1 H12B_1 109.5 . . ?
H12A_1 C12_1 H12C_1 109.5 . . ?
H12B_1 C12_1 H12C_1 109.5 . . ?
C14_1 C13_1 C8_1 130.22(13) . . ?
C14_1 C13_1 C18_1 121.38(13) . . ?
C18_1 C13_1 C8_1 108.39(12) . . ?
C13_1 C14_1 H14_1 120.8 . . ?
C13_1 C14_1 C15_1 118.42(14) . . ?
C15_1 C14_1 H14_1 120.8 . . ?
C14_1 C15_1 H15_1 119.8 . . ?
C16_1 C15_1 C14_1 120.45(14) . . ?
C16_1 C15_1 H15_1 119.8 . . ?
C15_1 C16_1 H16_1 119.5 . . ?
C17_1 C16_1 C15_1 121.01(14) . . ?
C17_1 C16_1 H16_1 119.5 . . ?
C16_1 C17_1 H17_1 120.6 . . ?
C16_1 C17_1 C18_1 118.79(14) . . ?
C18_1 C17_1 H17_1 120.6 . . ?
C13_1 C18_1 C19_1 109.31(13) . . ?
C17_1 C18_1 C13_1 119.91(14) . . ?
C17_1 C18_1 C19_1 130.76(14) . . ?
C9_1 C19_1 C18_1 108.42(13) . . ?
C9_1 C19_1 C31_1 129.39(14) . . ?
C18_1 C19_1 C31_1 121.96(13) . . ?
S2_1 C20_1 H20A_1 107.4 . . ?
S2_1 C20_1 H20B_1 107.4 . . ?
C8_1 C20_1 S2_1 119.67(10) . . ?
C8_1 C20_1 H20A_1 107.4 . . ?
C8_1 C20_1 H20B_1 107.4 . . ?
H20A_1 C20_1 H20B_1 106.9 . . ?
C22_1 C21_1 S2_1 118.80(11) . . ?
C26_1 C21_1 S2_1 119.96(11) . . ?
C26_1 C21_1 C22_1 121.24(14) . . ?
C21_1 C22_1 H22_1 120.6 . . ?
C23_1 C22_1 C21_1 118.88(14) . . ?
C23_1 C22_1 H22_1 120.6 . . ?
C22_1 C23_1 H23_1 119.4 . . ?
C22_1 C23_1 C24_1 121.20(14) . . ?
C24_1 C23_1 H23_1 119.4 . . ?
C23_1 C24_1 C37_1 121.02(15) . . ?
C25_1 C24_1 C23_1 118.59(14) . . ?
C25_1 C24_1 C37_1 120.35(15) . . ?
C24_1 C25_1 H25_1 119.5 . . ?
C26_1 C25_1 C24_1 121.07(14) . . ?
C26_1 C25_1 H25_1 119.5 . . ?
C21_1 C26_1 H26_1 120.5 . . ?
C25_1 C26_1 C21_1 118.95(14) . . ?
C25_1 C26_1 H26_1 120.5 . . ?
C10_1 C27_1 H27_1 119.3 . . ?
C30_1 C27_1 C10_1 121.48(14) . . ?
C30_1 C27_1 H27_1 119.3 . . ?
C11_1 C28_1 H28_1 119.6 . . ?
C29_1 C28_1 C11_1 120.82(14) . . ?
C29_1 C28_1 H28_1 119.6 . . ?
C28_1 C29_1 H29_1 119.6 . . ?
C30_1 C29_1 C28_1 120.78(15) . . ?
C30_1 C29_1 H29_1 119.6 . . ?
C27_1 C30_1 C29_1 119.27(14) . . ?
C27_1 C30_1 H30_1 120.4 . . ?
C29_1 C30_1 H30_1 120.4 . . ?
C32_1 C31_1 C19_1 120.85(13) . . ?
C32_1 C31_1 C36_1 118.80(14) . . ?
C36_1 C31_1 C19_1 120.24(13) . . ?
C31_1 C32_1 H32_1 119.8 . . ?
C33_1 C32_1 C31_1 120.42(14) . . ?
C33_1 C32_1 H32_1 119.8 . . ?
C32_1 C33_1 H33_1 119.9 . . ?
C32_1 C33_1 C34_1 120.22(15) . . ?
C34_1 C33_1 H33_1 119.9 . . ?
C33_1 C34_1 H34_1 120.0 . . ?
C35_1 C34_1 C33_1 120.08(14) . . ?
C35_1 C34_1 H34_1 120.0 . . ?
C34_1 C35_1 H35_1 120.2 . . ?
C34_1 C35_1 C36_1 119.64(15) . . ?
C36_1 C35_1 H35_1 120.2 . . ?
C31_1 C36_1 H36_1 119.6 . . ?
C35_1 C36_1 C31_1 120.83(15) . . ?
C35_1 C36_1 H36_1 119.6 . . ?
C24_1 C37_1 H37A_1 109.5 . . ?
C24_1 C37_1 H37B_1 109.5 . . ?
C24_1 C37_1 H37C_1 109.5 . . ?
H37A_1 C37_1 H37B_1 109.5 . . ?
H37A_1 C37_1 H37C_1 109.5 . . ?
H37B_1 C37_1 H37C_1 109.5 . . ?

loop_
_geom_bond_atom_site_label_1
_geom_bond_atom_site_label_2
_geom_bond_distance
_geom_bond_site_symmetry_2
_geom_bond_publ_flag
S1_1 O1_1 1.4305(11) . ?
S1_1 O2_1 1.4310(11) . ?
S1_1 N1_1 1.6550(12) . ?
S1_1 C1_1 1.7626(15) . ?
S2_1 O3_1 1.4390(10) . ?
S2_1 O4_1 1.4429(11) . ?
S2_1 C20_1 1.7789(14) . ?
S2_1 C21_1 1.7564(15) . ?
N1_1 C7_1 1.4938(18) . ?
N1_1 C11_1 1.4439(18) . ?
C1_1 C2_1 1.393(2) . ?
C1_1 C6_1 1.385(2) . ?
C2_1 H2_1 0.9500 . ?
C2_1 C3_1 1.381(2) . ?
C3_1 H3_1 0.9500 . ?
C3_1 C4_1 1.391(2) . ?
C4_1 C5_1 1.391(2) . ?
C4_1 C12_1 1.507(2) . ?
C5_1 H5_1 0.9500 . ?
C5_1 C6_1 1.386(2) . ?
C6_1 H6_1 0.9500 . ?
C7_1 H7A_1 0.9900 . ?
C7_1 H7B_1 0.9900 . ?
C7_1 C8_1 1.5361(19) . ?
C8_1 C9_1 1.5137(19) . ?
C8_1 C13_1 1.5099(19) . ?
C8_1 C20_1 1.5406(19) . ?
C9_1 C10_1 1.458(2) . ?
C9_1 C19_1 1.354(2) . ?
C10_1 C11_1 1.416(2) . ?
C10_1 C27_1 1.403(2) . ?
C11_1 C28_1 1.399(2) . ?
C12_1 H12A_1 0.9800 . ?
C12_1 H12B_1 0.9800 . ?
C12_1 H12C_1 0.9800 . ?
C13_1 C14_1 1.378(2) . ?
C13_1 C18_1 1.402(2) . ?
C14_1 H14_1 0.9500 . ?
C14_1 C15_1 1.395(2) . ?
C15_1 H15_1 0.9500 . ?
C15_1 C16_1 1.391(2) . ?
C16_1 H16_1 0.9500 . ?
C16_1 C17_1 1.386(2) . ?
C17_1 H17_1 0.9500 . ?
C17_1 C18_1 1.389(2) . ?
C18_1 C19_1 1.472(2) . ?
C19_1 C31_1 1.480(2) . ?
C20_1 H20A_1 0.9900 . ?
C20_1 H20B_1 0.9900 . ?
C21_1 C22_1 1.389(2) . ?
C21_1 C26_1 1.385(2) . ?
C22_1 H22_1 0.9500 . ?
C22_1 C23_1 1.380(2) . ?
C23_1 H23_1 0.9500 . ?
C23_1 C24_1 1.393(2) . ?
C24_1 C25_1 1.393(2) . ?
C24_1 C37_1 1.503(2) . ?
C25_1 H25_1 0.9500 . ?
C25_1 C26_1 1.383(2) . ?
C26_1 H26_1 0.9500 . ?
C27_1 H27_1 0.9500 . ?
C27_1 C30_1 1.379(2) . ?
C28_1 H28_1 0.9500 . ?
C28_1 C29_1 1.386(2) . ?
C29_1 H29_1 0.9500 . ?
C29_1 C30_1 1.382(2) . ?
C30_1 H30_1 0.9500 . ?
C31_1 C32_1 1.393(2) . ?
C31_1 C36_1 1.397(2) . ?
C32_1 H32_1 0.9500 . ?
C32_1 C33_1 1.387(2) . ?
C33_1 H33_1 0.9500 . ?
C33_1 C34_1 1.388(2) . ?
C34_1 H34_1 0.9500 . ?
C34_1 C35_1 1.386(2) . ?
C35_1 H35_1 0.9500 . ?
C35_1 C36_1 1.389(2) . ?
C36_1 H36_1 0.9500 . ?
C37_1 H37A_1 0.9800 . ?
C37_1 H37B_1 0.9800 . ?
C37_1 H37C_1 0.9800 . ?

loop_
_geom_torsion_atom_site_label_1
_geom_torsion_atom_site_label_2
_geom_torsion_atom_site_label_3
_geom_torsion_atom_site_label_4
_geom_torsion
_geom_torsion_site_symmetry_1
_geom_torsion_site_symmetry_2
_geom_torsion_site_symmetry_3
_geom_torsion_site_symmetry_4
_geom_torsion_publ_flag
S1_1 N1_1 C7_1 C8_1 155.85(10) . . . . ?
S1_1 N1_1 C11_1 C10_1 167.31(11) . . . . ?
S1_1 N1_1 C11_1 C28_1 -16.2(2) . . . . ?
S1_1 C1_1 C2_1 C3_1 176.66(12) . . . . ?
S1_1 C1_1 C6_1 C5_1 -175.59(12) . . . . ?
S2_1 C21_1 C22_1 C23_1 -177.63(12) . . . . ?
S2_1 C21_1 C26_1 C25_1 178.34(11) . . . . ?
O1_1 S1_1 N1_1 C7_1 -156.77(10) . . . . ?
O1_1 S1_1 N1_1 C11_1 41.46(13) . . . . ?
O1_1 S1_1 C1_1 C2_1 -35.63(14) . . . . ?
O1_1 S1_1 C1_1 C6_1 141.19(12) . . . . ?
O2_1 S1_1 N1_1 C7_1 -28.30(11) . . . . ?
O2_1 S1_1 N1_1 C11_1 169.93(11) . . . . ?
O2_1 S1_1 C1_1 C2_1 -164.55(12) . . . . ?
O2_1 S1_1 C1_1 C6_1 12.27(14) . . . . ?
O3_1 S2_1 C20_1 C8_1 -49.47(13) . . . . ?
O3_1 S2_1 C21_1 C22_1 -164.18(11) . . . . ?
O3_1 S2_1 C21_1 C26_1 15.87(14) . . . . ?
O4_1 S2_1 C20_1 C8_1 -177.53(11) . . . . ?
O4_1 S2_1 C21_1 C22_1 -34.41(14) . . . . ?
O4_1 S2_1 C21_1 C26_1 145.64(12) . . . . ?
N1_1 S1_1 C1_1 C2_1 81.99(13) . . . . ?
N1_1 S1_1 C1_1 C6_1 -101.19(12) . . . . ?
N1_1 C7_1 C8_1 C9_1 63.77(14) . . . . ?
N1_1 C7_1 C8_1 C13_1 173.99(11) . . . . ?
N1_1 C7_1 C8_1 C20_1 -59.77(14) . . . . ?
N1_1 C11_1 C28_1 C29_1 -178.27(14) . . . . ?
C1_1 S1_1 N1_1 C7_1 86.10(11) . . . . ?
C1_1 S1_1 N1_1 C11_1 -75.67(13) . . . . ?
C1_1 C2_1 C3_1 C4_1 -1.4(2) . . . . ?
C2_1 C1_1 C6_1 C5_1 1.2(2) . . . . ?
C2_1 C3_1 C4_1 C5_1 1.7(2) . . . . ?
C2_1 C3_1 C4_1 C12_1 -177.09(15) . . . . ?
C3_1 C4_1 C5_1 C6_1 -0.5(2) . . . . ?
C4_1 C5_1 C6_1 C1_1 -0.9(2) . . . . ?
C6_1 C1_1 C2_1 C3_1 -0.1(2) . . . . ?
C7_1 N1_1 C11_1 C10_1 6.37(19) . . . . ?
C7_1 N1_1 C11_1 C28_1 -177.13(13) . . . . ?
C7_1 C8_1 C9_1 C10_1 -57.65(15) . . . . ?
C7_1 C8_1 C9_1 C19_1 115.06(13) . . . . ?
C7_1 C8_1 C13_1 C14_1 70.86(19) . . . . ?
C7_1 C8_1 C13_1 C18_1 -110.73(13) . . . . ?
C7_1 C8_1 C20_1 S2_1 172.63(10) . . . . ?
C8_1 C9_1 C10_1 C11_1 24.85(19) . . . . ?
C8_1 C9_1 C10_1 C27_1 -150.22(13) . . . . ?
C8_1 C9_1 C19_1 C18_1 2.22(16) . . . . ?
C8_1 C9_1 C19_1 C31_1 -172.20(14) . . . . ?
C8_1 C13_1 C14_1 C15_1 178.09(14) . . . . ?
C8_1 C13_1 C18_1 C17_1 179.77(13) . . . . ?
C8_1 C13_1 C18_1 C19_1 1.06(16) . . . . ?
C9_1 C8_1 C13_1 C14_1 -178.20(14) . . . . ?
C9_1 C8_1 C13_1 C18_1 0.21(15) . . . . ?
C9_1 C8_1 C20_1 S2_1 56.92(16) . . . . ?
C9_1 C10_1 C11_1 N1_1 3.1(2) . . . . ?
C9_1 C10_1 C11_1 C28_1 -173.49(13) . . . . ?
C9_1 C10_1 C27_1 C30_1 174.72(14) . . . . ?
C9_1 C19_1 C31_1 C32_1 50.7(2) . . . . ?
C9_1 C19_1 C31_1 C36_1 -133.03(17) . . . . ?
C10_1 C9_1 C19_1 C18_1 173.19(15) . . . . ?
C10_1 C9_1 C19_1 C31_1 -1.2(3) . . . . ?
C10_1 C11_1 C28_1 C29_1 -1.8(2) . . . . ?
C10_1 C27_1 C30_1 C29_1 -0.9(2) . . . . ?
C11_1 N1_1 C7_1 C8_1 -41.50(16) . . . . ?
C11_1 C10_1 C27_1 C30_1 -0.4(2) . . . . ?
C11_1 C28_1 C29_1 C30_1 0.5(2) . . . . ?
C12_1 C4_1 C5_1 C6_1 178.22(16) . . . . ?
C13_1 C8_1 C9_1 C10_1 -174.24(12) . . . . ?
C13_1 C8_1 C9_1 C19_1 -1.54(15) . . . . ?
C13_1 C8_1 C20_1 S2_1 -62.83(15) . . . . ?
C13_1 C14_1 C15_1 C16_1 1.4(2) . . . . ?
C13_1 C18_1 C19_1 C9_1 -2.07(16) . . . . ?
C13_1 C18_1 C19_1 C31_1 172.85(13) . . . . ?
C14_1 C13_1 C18_1 C17_1 -1.6(2) . . . . ?
C14_1 C13_1 C18_1 C19_1 179.64(13) . . . . ?
C14_1 C15_1 C16_1 C17_1 -0.8(2) . . . . ?
C15_1 C16_1 C17_1 C18_1 -1.0(2) . . . . ?
C16_1 C17_1 C18_1 C13_1 2.2(2) . . . . ?
C16_1 C17_1 C18_1 C19_1 -179.43(14) . . . . ?
C17_1 C18_1 C19_1 C9_1 179.40(15) . . . . ?
C17_1 C18_1 C19_1 C31_1 -5.7(2) . . . . ?
C18_1 C13_1 C14_1 C15_1 -0.1(2) . . . . ?
C18_1 C19_1 C31_1 C32_1 -123.01(16) . . . . ?
C18_1 C19_1 C31_1 C36_1 53.2(2) . . . . ?
C19_1 C9_1 C10_1 C11_1 -145.81(16) . . . . ?
C19_1 C9_1 C10_1 C27_1 39.1(2) . . . . ?
C19_1 C31_1 C32_1 C33_1 175.77(14) . . . . ?
C19_1 C31_1 C36_1 C35_1 -176.46(14) . . . . ?
C20_1 S2_1 C21_1 C22_1 77.64(13) . . . . ?
C20_1 S2_1 C21_1 C26_1 -102.31(12) . . . . ?
C20_1 C8_1 C9_1 C10_1 59.87(16) . . . . ?
C20_1 C8_1 C9_1 C19_1 -127.42(13) . . . . ?
C20_1 C8_1 C13_1 C14_1 -51.3(2) . . . . ?
C20_1 C8_1 C13_1 C18_1 127.13(13) . . . . ?
C21_1 S2_1 C20_1 C8_1 68.27(12) . . . . ?
C21_1 C22_1 C23_1 C24_1 -0.6(2) . . . . ?
C22_1 C21_1 C26_1 C25_1 -1.6(2) . . . . ?
C22_1 C23_1 C24_1 C25_1 -1.8(2) . . . . ?
C22_1 C23_1 C24_1 C37_1 176.00(15) . . . . ?
C23_1 C24_1 C25_1 C26_1 2.6(2) . . . . ?
C24_1 C25_1 C26_1 C21_1 -0.9(2) . . . . ?
C26_1 C21_1 C22_1 C23_1 2.3(2) . . . . ?
C27_1 C10_1 C11_1 N1_1 178.34(13) . . . . ?
C27_1 C10_1 C11_1 C28_1 1.7(2) . . . . ?
C28_1 C29_1 C30_1 C27_1 0.9(2) . . . . ?
C31_1 C32_1 C33_1 C34_1 0.6(2) . . . . ?
C32_1 C31_1 C36_1 C35_1 -0.2(2) . . . . ?
C32_1 C33_1 C34_1 C35_1 0.0(2) . . . . ?
C33_1 C34_1 C35_1 C36_1 -0.6(2) . . . . ?
C34_1 C35_1 C36_1 C31_1 0.7(2) . . . . ?
C36_1 C31_1 C32_1 C33_1 -0.5(2) . . . . ?
C37_1 C24_1 C25_1 C26_1 -175.27(14) . . . . ?
